data_1571239
loop_
_publ_author_name
'Suating, Paolo'
'Ewe, Marc B.'
'Kimberly, Lauren B.'
'Arman, Hadi D.'
'Wherritt, Daniel J.'
'Urbach, Adam R.'

_publ_section_title
;
 Peptide recognition by a synthetic receptor at subnanomolar
 concentrations
;
_journal_issue 14
_journal_name_full 'Chemical Science'
_journal_page_first 5133
_journal_page_last 5142
_journal_paper_doi 10.1039/D4SC01122H
_journal_volume 15
_journal_year 2024
_chemical_absolute_configuration ad
_chemical_formula_moiety 'C48 H48 N32 O16, C21 H31 N5 O7, 18(H2 O), H O'
_chemical_formula_sum 'C69 H116 N37 O42'
_chemical_formula_weight 2135.98
_chemical_name_common 'H-YLGGG-OH Q8 complex hydrate'
_chemical_name_systematic 'L-tyrosyl-L-leucylglycylglycylglycine cucurbit[8]uril complex octadecahydrate'
_space_group_crystal_system monoclinic
_space_group_IT_number 4
_space_group_name_Hall 'P 2yb'
_space_group_name_H-M_alt 'P 1 21 1'
_atom_sites_solution_hydrogens mixed
_atom_sites_solution_primary dual
_audit_creation_date 2023-11-22
_audit_creation_method
;
Olex2 1.5-ac5-024
(compiled 2022.04.12 svn.rca3783a0 for Rigaku Oxford Diffraction, GUI svn.r6498)
;
_audit_update_record
;
2023-12-08 deposited with the CCDC.	2024-03-08 downloaded from the CCDC.
;
_cell_angle_alpha 90
_cell_angle_beta 107.2330(10)
_cell_angle_gamma 90
_cell_formula_units_Z 2
_cell_length_a 13.11250(10)
_cell_length_b 21.09440(10)
_cell_length_c 18.85710(10)
_cell_measurement_reflns_used 80756
_cell_measurement_temperature 100.01(10)
_cell_measurement_theta_max 76.5650
_cell_measurement_theta_min 2.4460
_cell_volume 4981.73(6)
_computing_cell_refinement 'CrysAlisPro 1.171.42.102a (Rigaku OD, 2023)'
_computing_data_collection 'CrysAlisPro 1.171.42.102a (Rigaku OD, 2023)'
_computing_data_reduction 'CrysAlisPro 1.171.42.102a (Rigaku OD, 2023)'
_computing_molecular_graphics 'Olex2 1.5-ac5-024 (Dolomanov et al., 2009)'
_computing_publication_material 'Olex2 1.5-ac5-024 (Dolomanov et al., 2009)'
_computing_structure_refinement 'SHELXL 2018/3 (Sheldrick, 2015)'
_computing_structure_solution 'SHELXT 2018/2 (Sheldrick, 2018)'
_diffrn_ambient_environment N~2~
_diffrn_ambient_pressure 100
_diffrn_ambient_temperature 100.01(10)
_diffrn_detector 'Hybrid Pixel Array Detector'
_diffrn_detector_area_resol_mean 10.0000
_diffrn_detector_type HyPix
_diffrn_measured_fraction_theta_full 1.000
_diffrn_measured_fraction_theta_max 0.975
_diffrn_measurement_details
;
List of Runs (angles in degrees, time in seconds):

  # Type    Start    End  Width  t~exp~   \w     \q     \k     \f   Frames
#--------------------------------------------------------------------------
  1  \w    -51.00 -19.00   0.50    0.36    --  -91.75  45.00-180.00   64
  2  \w    -51.00 -19.00   0.50    0.36    --  -91.75  45.00-150.00   64
  3  \w    -51.00 -19.00   0.50    0.36    --  -91.75  45.00-120.00   64
  4  \w    -51.00 -19.00   0.50    0.36    --  -91.75  45.00 -90.00   64
  5  \w    -51.00 -19.00   0.50    0.36    --  -91.75  45.00 -60.00   64
  6  \w    -51.00 -19.00   0.50    0.36    --  -91.75  45.00 -30.00   64
  7  \w    -51.00 -19.00   0.50    0.36    --  -91.75  45.00  30.00   64
  8  \w    -51.00 -19.00   0.50    0.36    --  -91.75  45.00  60.00   64
  9  \w    -51.00 -19.00   0.50    0.36    --  -91.75  45.00  90.00   64
 10  \w    -30.00  29.00   0.50    0.09    --  -46.89  19.00  30.00  118
 11  \w    -43.00  27.00   0.50    0.09    --  -46.89  37.00  60.00  140
 12  \w     27.00  88.00   0.50    0.09    --   46.89-115.00   4.00  122
 13  \w     34.00  94.00   0.50    0.09    --   46.89-125.00 120.00  120
 14  \w     37.00 112.00   0.50    0.36    --  106.92-125.00 -60.00  150
 15  \w     55.00 140.00   0.50    0.36    --  106.92-166.00-141.00  170
 16  \w     37.00 112.00   0.50    0.36    --  106.92-125.00-180.00  150
 17  \w     55.00 122.00   0.50    0.09    --   46.89-166.00-141.00  134
 18  \w     37.00 112.00   0.50    0.36    --  106.92-125.00 -30.00  150
 19  \w     38.00 109.00   0.50    0.36    --  106.92-115.00   4.00  142
 20  \w     37.00 112.00   0.50    0.36    --  106.92-125.00 120.00  150
 21  \w     36.00 106.00   0.50    0.36    --  106.92-102.00 129.76  140
 22  \w     37.00 112.00   0.50    0.36    --  106.92-125.00  30.00  150
 23  \w     34.00 106.00   0.50    0.36    --  106.92 -94.00  30.00  144
 24  \w     34.00 106.00   0.50    0.36    --  106.92 -94.00-180.00  144
 25  \w     34.00 101.00   0.50    0.36    --  106.92 -77.00-180.00  134
 26  \w     34.00  71.00   0.50    0.36    --  106.92 -61.00 -90.00   74
 27  \w     34.00 101.00   0.50    0.36    --  106.92 -77.00  30.00  134
 28  \w     34.00  71.00   0.50    0.36    --  106.92 -61.00  90.00   74
 29  \w     83.00 119.00   0.50    0.09    --   46.89  57.00  60.00   72
 30  \w     69.00 154.00   0.50    0.36    --  106.92 166.00-119.00  170
 31  \w    101.00 178.00   0.50    0.36    --  106.92  77.00-180.00  154
 32  \w     69.00 119.00   0.50    0.09    --   46.89 166.00-119.00  100
 33  \w    101.00 176.00   0.50    0.36    --  106.92 115.00  94.00  150
 34  \w    -83.00 -23.00   0.50    0.36    --  -91.75 115.00  94.00  120
 35  \w    -82.00  -6.00   0.50    0.09    --  -46.89 115.00  94.00  152
 36  \w   -114.00 -33.00   0.50    0.09    --  -46.89 166.00-119.00  162
 37  \w   -114.00 -33.00   0.50    0.36    --  -91.75 166.00-119.00  162
 38  \w   -119.00 -31.00   0.50    0.09    --  -46.89 -53.00 -44.10  176
 39  \w   -119.00 -83.00   0.50    0.09    --  -46.89 -57.00 -90.00   72
 40  \w   -119.00 -83.00   0.50    0.09    --  -46.89 -57.00-120.00   72
 41  \w   -119.00 -83.00   0.50    0.09    --  -46.89 -57.00  90.00   72
 42  \w   -119.00 -83.00   0.50    0.09    --  -46.89 -57.00 120.00   72
 43  \w   -119.00 -83.00   0.50    0.09    --  -46.89 -57.00 150.00   72
 44  \w   -167.00 -74.00   0.50    0.36    --  -91.75 -15.00  60.00  186
 45  \w   -164.00 -77.00   0.50    0.36    --  -91.75 -48.00  17.13  174
 46  \w   -164.00 -91.00   0.50    0.36    --  -91.75 -61.00 -60.00  146
 47  \w   -164.00 -91.00   0.50    0.36    --  -91.75 -61.00 -90.00  146
 48  \w   -164.00 -77.00   0.50    0.36    --  -91.75 -50.00-153.28  174
 49  \w   -164.00-100.00   0.50    0.36    --  -91.75 -94.00 -30.00  128
 50  \w   -161.00 -80.00   0.50    0.36    --  -91.75-115.00   4.00  162
 51  \w   -119.00 -47.00   0.50    0.09    --  -46.89-166.00-141.00  144
 52  \w   -137.00 -47.00   0.50    0.36    --  -91.75-166.00-141.00  180
;
_diffrn_measurement_device 'four-circle diffractometer'
_diffrn_measurement_device_type 'XtaLAB Synergy, Dualflex, HyPix'
_diffrn_measurement_method '\w scans'
_diffrn_orient_matrix_type 'CrysAlisPro convention (1999,Acta A55,543-557)'
_diffrn_orient_matrix_UB_11 0.0609446000
_diffrn_orient_matrix_UB_12 0.0465715000
_diffrn_orient_matrix_UB_13 0.0607833000
_diffrn_orient_matrix_UB_21 -0.0690658000
_diffrn_orient_matrix_UB_22 0.0550065000
_diffrn_orient_matrix_UB_23 -0.0421976000
_diffrn_orient_matrix_UB_31 -0.0816160000
_diffrn_orient_matrix_UB_32 -0.0118094000
_diffrn_orient_matrix_UB_33 0.0428473000
_diffrn_radiation_monochromator mirror
_diffrn_radiation_probe x-ray
_diffrn_radiation_type 'Cu K\a'
_diffrn_radiation_wavelength 1.54184
_diffrn_reflns_av_R_equivalents 0.0504
_diffrn_reflns_av_unetI/netI 0.0315
_diffrn_reflns_Laue_measured_fraction_full 1.000
_diffrn_reflns_Laue_measured_fraction_max 0.975
_diffrn_reflns_limit_h_max 14
_diffrn_reflns_limit_h_min -16
_diffrn_reflns_limit_k_max 25
_diffrn_reflns_limit_k_min -25
_diffrn_reflns_limit_l_max 23
_diffrn_reflns_limit_l_min -22
_diffrn_reflns_number 112702
_diffrn_reflns_point_group_measured_fraction_full 0.998
_diffrn_reflns_point_group_measured_fraction_max 0.953
_diffrn_reflns_theta_full 67.684
_diffrn_reflns_theta_max 76.955
_diffrn_reflns_theta_min 2.453
_diffrn_source 'micro-focus sealed X-ray tube'
_diffrn_source_type 'PhotonJet (Cu) X-ray Source'
_exptl_absorpt_coefficient_mu 1.022
_exptl_absorpt_correction_T_max 1.000
_exptl_absorpt_correction_T_min 0.293
_exptl_absorpt_correction_type gaussian
_exptl_absorpt_process_details
;
CrysAlisPro 1.171.42.102a (Rigaku Oxford Diffraction, 2023)
Numerical absorption correction based on gaussian integration over
a multifaceted crystal model
Empirical absorption correction using spherical harmonics,
implemented in SCALE3 ABSPACK scaling algorithm.
;
_exptl_crystal_colour 'clear colourless'
_exptl_crystal_colour_lustre clear
_exptl_crystal_colour_primary colourless
_exptl_crystal_density_diffrn 1.424
_exptl_crystal_description plate
_exptl_crystal_F_000 2250
_exptl_crystal_recrystallization_method 'phosphate-buffered D2O; heating and cooling cycles'
_exptl_crystal_size_max 0.24
_exptl_crystal_size_mid 0.23
_exptl_crystal_size_min 0.1
_refine_diff_density_max 0.772
_refine_diff_density_min -0.278
_refine_diff_density_rms 0.056
_refine_ls_abs_structure_details
;
 Refined as an inversion twin.
;
_refine_ls_abs_structure_Flack 0.14(10)
_refine_ls_extinction_method none
_refine_ls_goodness_of_fit_ref 1.031
_refine_ls_hydrogen_treatment mixed
_refine_ls_matrix_type full
_refine_ls_number_parameters 1401
_refine_ls_number_reflns 20089
_refine_ls_number_restraints 2
_refine_ls_restrained_S_all 1.034
_refine_ls_R_factor_all 0.0391
_refine_ls_R_factor_gt 0.0377
_refine_ls_shift/su_max 0.004
_refine_ls_shift/su_mean 0.000
_refine_ls_structure_factor_coef Fsqd
_refine_ls_weighting_details 'w=1/[\s^2^(Fo^2^)+(0.0552P)^2^+2.5221P] where P=(Fo^2^+2Fc^2^)/3'
_refine_ls_weighting_scheme calc
_refine_ls_wR_factor_gt 0.0973
_refine_ls_wR_factor_ref 0.0986
_reflns_Friedel_coverage 0.900
_reflns_Friedel_fraction_full 0.996
_reflns_Friedel_fraction_max 0.929
_reflns_number_gt 19374
_reflns_number_total 20089
_reflns_threshold_expression 'I > 2\s(I)'
_cod_data_source_file d4sc01122h2.cif
_cod_data_source_block hpd814c
_cod_depositor_comments 'Adding full bibliography for 1571239--1571240.cif.'
_cod_original_sg_symbol_H-M 'P 21'
_cod_database_code 1571239
_shelx_shelxl_version_number 2018/3
_chemical_oxdiff_formula 'C H N O'
_chemical_oxdiff_usercomment 'Trinity H-YLGGG-OH/08 PO4 buffer D2O'
_shelx_space_group_comment
;
The symmetry employed for this shelxl refinement is uniquely defined
by the following loop, which should always be used as a source of
symmetry information in preference to the above space-group names.
They are only intended as comments.
;
_shelx_estimated_absorpt_t_max 0.905
_shelx_estimated_absorpt_t_min 0.792
_olex2_refinement_description
;
1. Twinned data refinement
 Scales: 0.86(10)
 0.14(10)
2. Fixed Uiso
 At 1.2 times of:
  All C(H) groups, All C(H,H) groups, All N(H) groups, All N(H,H,H) groups
 At 1.5 times of:
  All C(H,H,H) groups, All O(H) groups, All O(H,H) groups
3. Restrained distances
 HE-O31
 0.95 with sigma of 0.02
4.a Free rotating group:
 O30(H,HA), O24(HB,HC), O31(HD,HE), O32(HG,HH), O36(HI,HJ), O37(HK,HL), O28(HM,
 HN), O38(HO,HP), O49(HQ,HR), O26(HS,HT), O35(HU,HV), O40(HW,HX), O39(HY,HZ),
 O25(H1,H4), O50(H5,H6), O27(H10,H11), O33(H12,H13), O34(H22,H23), O29(H24)
4.b Ternary CH refined with riding coordinates:
 C39(H39), C8(H8), C9(H9), C3(H3), C14(H14), C32(H32), C62(H25), C26(H26),
 C44(H44), C45(H45), C33(H33), C2(H2), C27(H27), C58(H30), C56(H31), C15(H15),
 C21(H21), C38(H38), C20(H20)
4.c Secondary CH2 refined with riding coordinates:
 C47(H47A,H47B), C12(H12A,H12B), C17(H17A,H17B), C36(H36A,H36B), C23(H23A,
 H23B), C57(H28,H29), C18(H18A,H18B), C6(H6A,H6B), C41(H41A,H41B), C42(H42A,
 H42B), C29(H29A,H29B), C24(H24A,H24B), C35(H35A,H35B), C30(H30A,H30B),
 C11(H11A,H11B), C63(H35,H36), C5(H5A,H5B), C48(H48A,H48B), C52(H40,H41),
 C54(H43,H46), C50(H47,H48)
4.d Aromatic/amide H refined with riding coordinates:
 N34(H7), N33(H19), C68(H34), C69(H37), C65(H42), C66(H49)
4.e Idealised Me refined as rotating group:
 N37(H16,H17,H18), C60(H50,H51,H52), C59(H53,H54,H55)
4.f Idealised tetrahedral OH refined as rotating group:
 O23(HF)
;
_smtbx_masks_void_probe_radius 1.2
_smtbx_masks_void_truncation_radius 1.2
_olex2_exptl_crystal_mounting_method 'nylon loop'
_olex2_submission_special_instructions 'No special instructions were received'
_oxdiff_exptl_absorpt_empirical_details
;
Empirical correction (ABSPACK) includes:
- Absorption correction using spherical harmonics
- Frame scaling
- Detector area scaling
- B-factor correction
;
_oxdiff_exptl_absorpt_empirical_full_max 1.366
_oxdiff_exptl_absorpt_empirical_full_min 0.621

loop_
_space_group_symop_operation_xyz
'x, y, z'
'-x, y+1/2, -z'

loop_
_atom_site_label
_atom_site_type_symbol
_atom_site_fract_x
_atom_site_fract_y
_atom_site_fract_z
_atom_site_U_iso_or_equiv
_atom_site_adp_type
_atom_site_occupancy
_atom_site_site_symmetry_order
_atom_site_calc_flag
_atom_site_refinement_flags_posn
_atom_site_refinement_flags_adp
_atom_site_refinement_flags_occupancy
_atom_site_disorder_assembly
_atom_site_disorder_group
O16 O 0.65819(16) 0.99023(10) 1.00124(11) 0.0173(4) Uani 1 1 d . . . . .
O1 O 0.22011(16) 0.76154(10) 0.91948(11) 0.0168(4) Uani 1 1 d . . . . .
O14 O 0.90233(16) 0.96514(10) 1.14863(11) 0.0165(4) Uani 1 1 d . . . . .
O12 O 1.04044(17) 0.85379(10) 1.09981(12) 0.0187(4) Uani 1 1 d . . . . .
O4 O 0.42284(16) 0.84232(10) 0.59879(12) 0.0201(4) Uani 1 1 d . . . . .
O2 O 0.46445(17) 0.94492(10) 0.77614(11) 0.0187(4) Uani 1 1 d . . . . .
O10 O 0.98659(16) 0.75221(10) 0.91331(12) 0.0202(4) Uani 1 1 d . . . . .
O5 O 0.41567(16) 0.52458(10) 0.70716(11) 0.0190(4) Uani 1 1 d . . . . .
O15 O 0.37306(16) 0.81499(10) 1.12588(12) 0.0192(4) Uani 1 1 d . . . . .
O6 O 0.59331(17) 0.73722(10) 0.56147(12) 0.0198(4) Uani 1 1 d . . . . .
O9 O 0.82051(16) 0.52415(10) 1.02583(11) 0.0181(4) Uani 1 1 d . . . . .
O7 O 0.66585(16) 0.46685(11) 0.81458(12) 0.0203(4) Uani 1 1 d . . . . .
O8 O 0.83902(17) 0.70235(10) 0.69884(12) 0.0194(4) Uani 1 1 d . . . . .
O11 O 0.82329(17) 0.63224(10) 1.21024(12) 0.0208(4) Uani 1 1 d . . . . .
O3 O 0.21699(16) 0.64048(10) 0.74858(11) 0.0163(4) Uani 1 1 d . . . . .
O22 O 0.34196(17) 0.37758(11) 0.11530(12) 0.0234(5) Uani 1 1 d . . . . .
O13 O 0.64418(17) 0.75577(10) 1.23481(12) 0.0206(4) Uani 1 1 d . . . . .
O21 O 0.19461(17) 0.37581(11) 0.24250(12) 0.0233(5) Uani 1 1 d . . . . .
O30 O 0.24927(19) 0.48454(12) 0.52017(14) 0.0270(5) Uani 1 1 d G . . . .
H H 0.289533 0.482596 0.490997 0.040 Uiso 1 1 d G U . . .
HA H 0.186436 0.494565 0.491076 0.040 Uiso 1 1 d G U . . .
O24 O 0.26990(18) 0.63475(10) 0.90438(12) 0.0218(4) Uani 1 1 d G . . . .
HB H 0.248705 0.672385 0.912750 0.033 Uiso 1 1 d G U . . .
HC H 0.268265 0.635546 0.857956 0.033 Uiso 1 1 d G U . . .
O31 O -0.01650(17) 0.36473(11) 0.15815(13) 0.0237(5) Uani 1 1 d DG . . . .
HD H 0.042685 0.371833 0.193166 0.036 Uiso 1 1 d G U . . .
HE H -0.030429 0.342018 0.128267 0.036 Uiso 1 1 d DG U . . .
O23 O 0.51860(18) 0.10769(10) 0.02157(13) 0.0243(5) Uani 1 1 d . . . . .
HF H 0.582822 0.117908 0.040665 0.036 Uiso 1 1 calc R U . . .
O18 O 0.76371(18) 0.66427(11) 0.42365(13) 0.0250(5) Uani 1 1 d . . . . .
O32 O 0.06152(19) 0.46319(11) 0.08943(13) 0.0249(5) Uani 1 1 d G . . . .
HG H 0.123348 0.466956 0.122808 0.037 Uiso 1 1 d G U . . .
HH H 0.026040 0.437324 0.109163 0.037 Uiso 1 1 d G U . . .
O36 O 0.60306(19) 0.60914(12) 0.18844(13) 0.0260(5) Uani 1 1 d G . . . .
HI H 0.663278 0.628606 0.193451 0.039 Uiso 1 1 d G U . . .
HJ H 0.555409 0.639135 0.178514 0.039 Uiso 1 1 d G U . . .
O37 O 0.4163(2) 0.68546(12) 0.15452(14) 0.0298(5) Uani 1 1 d G . . . .
HK H 0.413217 0.724287 0.138360 0.045 Uiso 1 1 d G U . . .
HL H 0.387441 0.687127 0.190484 0.045 Uiso 1 1 d G U . . .
O28 O 0.52809(18) 0.80647(12) 0.43102(13) 0.0258(5) Uani 1 1 d G . . . .
HM H 0.545642 0.776703 0.405001 0.039 Uiso 1 1 d G U . . .
HN H 0.539990 0.790163 0.475131 0.039 Uiso 1 1 d G U . . .
O17 O 0.92557(18) 0.62104(11) 0.44654(13) 0.0258(5) Uani 1 1 d . . . . .
O20 O 0.37620(19) 0.50051(12) 0.43204(13) 0.0278(5) Uani 1 1 d . . . . .
O19 O 0.6391(2) 0.51868(13) 0.43694(13) 0.0295(5) Uani 1 1 d . . . . .
O38 O 0.3028(2) 0.37416(12) 0.59493(13) 0.0293(5) Uani 1 1 d G . . . .
HO H 0.288534 0.419775 0.571956 0.044 Uiso 1 1 d G U . . .
HP H 0.355236 0.356706 0.584768 0.044 Uiso 1 1 d G U . . .
O49 O 0.56603(18) 0.70740(12) 0.34572(13) 0.0271(5) Uani 1 1 d G . . . .
HQ H 0.624464 0.687816 0.369766 0.041 Uiso 1 1 d G U . . .
HR H 0.578872 0.721879 0.306022 0.041 Uiso 1 1 d G U . . .
O26 O 0.99672(19) 0.66842(13) 0.58835(14) 0.0327(5) Uani 1 1 d G . . . .
HS H 0.972024 0.660442 0.541080 0.049 Uiso 1 1 d G U . . .
HT H 0.959830 0.700820 0.595267 0.049 Uiso 1 1 d G U . . .
O35 O 0.29177(19) 0.59141(12) 0.07818(15) 0.0292(5) Uani 1 1 d G . . . .
HU H 0.333135 0.622413 0.099750 0.044 Uiso 1 1 d G U . . .
HV H 0.323048 0.569644 0.051347 0.044 Uiso 1 1 d G U . . .
N26 N 0.66344(19) 0.86455(12) 1.23689(13) 0.0151(5) Uani 1 1 d . . . . .
N10 N 0.51982(19) 0.53888(12) 0.62840(13) 0.0169(5) Uani 1 1 d . . . . .
O40 O 0.1584(2) 0.28409(13) 0.53190(14) 0.0342(6) Uani 1 1 d G . . . .
HW H 0.179644 0.248596 0.543302 0.051 Uiso 1 1 d G U . . .
HX H 0.212555 0.314564 0.552380 0.051 Uiso 1 1 d G U . . .
N7 N 0.28526(19) 0.82386(12) 0.64983(13) 0.0156(5) Uani 1 1 d . . . . .
N2 N 0.26789(19) 0.86648(12) 0.92005(13) 0.0154(5) Uani 1 1 d . . . . .
N5 N 0.19814(19) 0.74437(12) 0.70666(13) 0.0152(5) Uani 1 1 d . . . . .
N32 N 0.48412(19) 0.96000(12) 0.99199(13) 0.0157(5) Uani 1 1 d . . . . .
N6 N 0.24755(19) 0.67125(12) 0.63884(13) 0.0155(5) Uani 1 1 d . . . . .
O39 O 0.0880(2) 0.29492(13) 0.37995(14) 0.0338(6) Uani 1 1 d G . . . .
HY H 0.125544 0.292652 0.426453 0.051 Uiso 1 1 d G U . . .
HZ H 0.121240 0.275007 0.352879 0.051 Uiso 1 1 d G U . . .
N16 N 0.88769(19) 0.61381(12) 0.77364(13) 0.0167(5) Uani 1 1 d . . . . .
O25 O 1.0351(2) 0.56354(13) 0.67664(14) 0.0310(5) Uani 1 1 d G . . . .
H1 H 1.014833 0.595520 0.646600 0.046 Uiso 1 1 d G U . . .
H4 H 1.097216 0.574721 0.705836 0.046 Uiso 1 1 d G U . . .
O50 O 1.0301(2) 0.50383(13) 0.46270(15) 0.0327(5) Uani 1 1 d G . . . .
H5 H 1.004421 0.490383 0.497537 0.049 Uiso 1 1 d G U . . .
H6 H 1.003208 0.533820 0.453338 0.049 Uiso 1 1 d G U . . .
N18 N 0.95820(19) 0.59726(12) 1.05631(13) 0.0161(5) Uani 1 1 d . . . . .
N27 N 0.91582(19) 0.89323(12) 1.24340(14) 0.0164(5) Uani 1 1 d . . . . .
N36 N 0.23582(19) 0.29838(12) 0.13501(13) 0.0157(5) Uani 1 1 d . . . . .
N15 N 0.77023(19) 0.60249(12) 0.66176(13) 0.0157(5) Uani 1 1 d . . . . .
N35 N 0.3561(2) 0.35589(12) 0.32295(14) 0.0169(5) Uani 1 1 d . . . . .
N29 N 0.49764(19) 0.89614(11) 1.14940(13) 0.0146(5) Uani 1 1 d . . . . .
N31 N 0.60244(19) 0.97246(12) 1.10424(13) 0.0148(5) Uani 1 1 d . . . . .
N1 N 0.22240(18) 0.81475(12) 0.81195(13) 0.0150(5) Uani 1 1 d . . . . .
N34 N 0.4387(2) 0.47809(12) 0.33519(14) 0.0187(5) Uani 1 1 d . . . . .
H7 H 0.444498 0.449138 0.302990 0.022 Uiso 1 1 calc R U . . .
O27 O 0.9819(2) 0.45847(13) 0.58628(15) 0.0326(5) Uani 1 1 d G . . . .
H10 H 0.912946 0.457802 0.577606 0.049 Uiso 1 1 d G U . . .
H11 H 1.003504 0.489311 0.617760 0.049 Uiso 1 1 d G U . . .
O33 O 0.2688(2) 0.49377(13) 0.16909(15) 0.0339(5) Uani 1 1 d G . . . .
H12 H 0.285182 0.528448 0.150040 0.051 Uiso 1 1 d G U . . .
H13 H 0.310689 0.465118 0.159474 0.051 Uiso 1 1 d G U . . .
N8 N 0.32123(19) 0.75131(12) 0.57506(13) 0.0160(5) Uani 1 1 d . . . . .
N19 N 0.98361(19) 0.64322(12) 0.89982(13) 0.0164(5) Uani 1 1 d . . . . .
N30 N 0.36658(19) 0.89712(12) 1.04407(13) 0.0153(5) Uani 1 1 d . . . . .
N23 N 1.0480(2) 0.74494(12) 1.12157(14) 0.0177(5) Uani 1 1 d . . . . .
N9 N 0.37491(19) 0.59888(12) 0.61234(13) 0.0153(5) Uani 1 1 d . . . . .
N24 N 1.01510(19) 0.80980(12) 1.20573(14) 0.0160(5) Uani 1 1 d . . . . .
N28 N 0.76637(19) 0.94850(12) 1.20104(13) 0.0156(5) Uani 1 1 d . . . . .
N37 N 0.1606(2) 0.41165(12) -0.00324(14) 0.0171(5) Uani 1 1 d . . . . .
H16 H 0.119595 0.415446 -0.051304 0.021 Uiso 1 1 calc R U . . .
H17 H 0.218841 0.437184 0.004838 0.021 Uiso 1 1 calc R U . . .
H18 H 0.121795 0.423306 0.027448 0.021 Uiso 1 1 calc R U . . .
N20 N 1.0442(2) 0.68413(12) 1.01264(14) 0.0175(5) Uani 1 1 d . . . . .
N3 N 0.37726(19) 0.93333(12) 0.86655(13) 0.0168(5) Uani 1 1 d . . . . .
N14 N 0.82245(19) 0.51865(12) 0.81922(13) 0.0165(5) Uani 1 1 d . . . . .
N33 N 0.6679(2) 0.56220(13) 0.33458(15) 0.0223(5) Uani 1 1 d . . . . .
H19 H 0.638687 0.576143 0.289098 0.027 Uiso 1 1 calc R U . . .
N13 N 0.69525(19) 0.51238(12) 0.71108(13) 0.0167(5) Uani 1 1 d . . . . .
N12 N 0.59548(19) 0.62860(12) 0.57998(14) 0.0172(5) Uani 1 1 d . . . . .
N21 N 0.96779(19) 0.65644(12) 1.16859(14) 0.0177(5) Uani 1 1 d . . . . .
N25 N 0.80943(19) 0.80492(12) 1.26784(13) 0.0169(5) Uani 1 1 d . . . . .
N17 N 0.91863(19) 0.54950(12) 0.94602(13) 0.0161(5) Uani 1 1 d . . . . .
N11 N 0.43929(19) 0.67724(12) 0.53981(14) 0.0163(5) Uani 1 1 d . . . . .
N4 N 0.2994(2) 0.89646(12) 0.75223(13) 0.0183(5) Uani 1 1 d . . . . .
N22 N 0.9260(2) 0.72257(12) 1.24698(14) 0.0183(5) Uani 1 1 d . . . . .
O34 O 1.0114(3) 0.42303(15) 0.34013(17) 0.0483(8) Uani 1 1 d G . . . .
H22 H 1.007494 0.441233 0.380680 0.072 Uiso 1 1 d G U . . .
H23 H 1.031887 0.384473 0.353591 0.072 Uiso 1 1 d G U . . .
C7 C 0.2212(2) 0.68134(14) 0.70275(15) 0.0145(5) Uani 1 1 d . . . . .
C40 C 0.8645(2) 0.93805(13) 1.19311(15) 0.0144(5) Uani 1 1 d . . . . .
C43 C 0.4094(2) 0.86424(13) 1.10816(15) 0.0141(5) Uani 1 1 d . . . . .
C46 C 0.5884(2) 0.97588(13) 1.02916(16) 0.0148(5) Uani 1 1 d . . . . .
C61 C 0.2653(2) 0.34142(14) 0.09312(17) 0.0163(5) Uani 1 1 d . . . . .
C1 C 0.2359(2) 0.80919(14) 0.88713(15) 0.0141(5) Uani 1 1 d . . . . .
C28 C 1.0041(2) 0.69853(14) 0.93974(16) 0.0154(5) Uani 1 1 d . . . . .
C4 C 0.3897(2) 0.92703(14) 0.79622(15) 0.0158(5) Uani 1 1 d . . . . .
C34 C 1.0356(2) 0.80770(14) 1.13864(16) 0.0161(5) Uani 1 1 d . . . . .
C39 C 0.8502(2) 0.86896(13) 1.28719(15) 0.0148(5) Uani 1 1 d . . . . .
H39 H 0.886148 0.873532 1.341675 0.018 Uiso 1 1 calc R U . . .
C47 C 0.2632(2) 0.88134(14) 0.99368(15) 0.0159(5) Uani 1 1 d . . . . .
H47A H 0.233729 0.844485 1.013575 0.019 Uiso 1 1 calc R U . . .
H47B H 0.214064 0.917538 0.990768 0.019 Uiso 1 1 calc R U . . .
C10 C 0.3514(2) 0.80960(14) 0.60754(15) 0.0161(5) Uani 1 1 d . . . . .
C19 C 0.7214(2) 0.49625(14) 0.78509(16) 0.0153(5) Uani 1 1 d . . . . .
C13 C 0.4350(2) 0.55120(14) 0.65513(16) 0.0163(5) Uani 1 1 d . . . . .
C8 C 0.2272(2) 0.72630(14) 0.59117(15) 0.0150(5) Uani 1 1 d . . . . .
H8 H 0.167253 0.718854 0.544803 0.018 Uiso 1 1 calc R U . . .
C12 C 0.3623(2) 0.72723(14) 0.51694(16) 0.0170(5) Uani 1 1 d . . . . .
H12A H 0.301620 0.711464 0.475764 0.020 Uiso 1 1 calc R U . . .
H12B H 0.395485 0.762700 0.497428 0.020 Uiso 1 1 calc R U . . .
C9 C 0.1995(2) 0.77846(14) 0.64014(15) 0.0153(5) Uani 1 1 d . . . . .
H9 H 0.128493 0.798132 0.615183 0.018 Uiso 1 1 calc R U . . .
C17 C 0.5978(2) 0.49013(14) 0.65804(16) 0.0160(5) Uani 1 1 d . . . . .
H17A H 0.616110 0.469366 0.616348 0.019 Uiso 1 1 calc R U . . .
H17B H 0.565067 0.457641 0.682354 0.019 Uiso 1 1 calc R U . . .
C37 C 0.6997(2) 0.80357(14) 1.24514(15) 0.0161(5) Uani 1 1 d . . . . .
C51 C 0.6049(3) 0.53932(15) 0.37290(17) 0.0216(6) Uani 1 1 d . . . . .
C25 C 0.8915(2) 0.55330(14) 1.01140(16) 0.0158(5) Uani 1 1 d . . . . .
C3 C 0.2700(2) 0.91528(13) 0.86671(15) 0.0151(5) Uani 1 1 d . . . . .
H3 H 0.226316 0.952959 0.871602 0.018 Uiso 1 1 calc R U . . .
C31 C 0.8974(2) 0.66667(14) 1.20858(16) 0.0168(5) Uani 1 1 d . . . . .
C36 C 1.0197(2) 0.86861(14) 1.24638(16) 0.0159(5) Uani 1 1 d . . . . .
H36A H 1.061016 0.861480 1.298934 0.019 Uiso 1 1 calc R U . . .
H36B H 1.058223 0.900697 1.225809 0.019 Uiso 1 1 calc R U . . .
C49 C 0.8252(2) 0.62149(15) 0.41599(17) 0.0203(6) Uani 1 1 d . . . . .
C14 C 0.5185(2) 0.57684(13) 0.56451(15) 0.0145(5) Uani 1 1 d . . . . .
H14 H 0.523646 0.550243 0.521797 0.017 Uiso 1 1 calc R U . . .
C64 C 0.3254(2) 0.26859(14) -0.02677(16) 0.0174(6) Uani 1 1 d . . . . .
C22 C 0.8322(2) 0.64545(14) 0.70990(15) 0.0150(5) Uani 1 1 d . . . . .
C16 C 0.5473(2) 0.68641(14) 0.56130(15) 0.0161(5) Uani 1 1 d . . . . .
C32 C 1.0246(2) 0.74811(14) 1.24078(16) 0.0166(5) Uani 1 1 d . . . . .
H32 H 1.081726 0.747685 1.289605 0.020 Uiso 1 1 calc R U . . .
C67 C 0.4574(2) 0.16101(15) 0.00524(16) 0.0194(6) Uani 1 1 d . . . . .
O29 O 0.7681(3) 0.4399(2) 0.53817(18) 0.0598(10) Uani 1 1 d G . . . .
H24 H 0.727984 0.453093 0.495292 0.090 Uiso 1 1 d G U . . .
C23 C 0.8822(2) 0.49817(14) 0.89329(15) 0.0154(5) Uani 1 1 d . . . . .
H23A H 0.945041 0.473607 0.890169 0.018 Uiso 1 1 calc R U . . .
H23B H 0.836678 0.469406 0.912326 0.018 Uiso 1 1 calc R U . . .
C62 C 0.1958(2) 0.34439(14) 0.01204(16) 0.0165(6) Uani 1 1 d . . . . .
H25 H 0.132234 0.316171 0.004562 0.020 Uiso 1 1 calc R U . . .
C26 C 1.0435(2) 0.61650(14) 1.02697(16) 0.0163(5) Uani 1 1 d . . . . .
H26 H 1.114792 0.600658 1.057754 0.020 Uiso 1 1 calc R U . . .
C57 C 0.4081(2) 0.26530(14) 0.22677(16) 0.0175(6) Uani 1 1 d . . . . .
H28 H 0.451296 0.301313 0.218046 0.021 Uiso 1 1 calc R U . . .
H29 H 0.437462 0.252579 0.279444 0.021 Uiso 1 1 calc R U . . .
C18 C 0.7075(2) 0.61921(15) 0.58704(16) 0.0173(6) Uani 1 1 d . . . . .
H18A H 0.736630 0.658625 0.572106 0.021 Uiso 1 1 calc R U . . .
H18B H 0.714345 0.585155 0.552617 0.021 Uiso 1 1 calc R U . . .
C55 C 0.2773(2) 0.34460(14) 0.26010(16) 0.0158(5) Uani 1 1 d . . . . .
C6 C 0.2768(2) 0.88896(14) 0.67314(16) 0.0180(6) Uani 1 1 d . . . . .
H6A H 0.326927 0.915710 0.656046 0.022 Uiso 1 1 calc R U . . .
H6B H 0.203608 0.904545 0.648560 0.022 Uiso 1 1 calc R U . . .
C44 C 0.4191(2) 0.95763(13) 1.04341(15) 0.0140(5) Uani 1 1 d . . . . .
H44 H 0.368083 0.993996 1.035999 0.017 Uiso 1 1 calc R U . . .
C41 C 0.5523(2) 0.87953(14) 1.22563(16) 0.0165(5) Uani 1 1 d . . . . .
H41A H 0.547143 0.915380 1.258268 0.020 Uiso 1 1 calc R U . . .
H41B H 0.516452 0.842509 1.240015 0.020 Uiso 1 1 calc R U . . .
C42 C 0.6958(2) 0.99702(13) 1.15924(15) 0.0149(5) Uani 1 1 d . . . . .
H42A H 0.672351 1.024224 1.194246 0.018 Uiso 1 1 calc R U . . .
H42B H 0.736228 1.024010 1.134027 0.018 Uiso 1 1 calc R U . . .
C29 C 0.9768(3) 0.59482(14) 1.13657(16) 0.0180(6) Uani 1 1 d . . . . .
H29A H 0.924479 0.565500 1.147558 0.022 Uiso 1 1 calc R U . . .
H29B H 1.049076 0.577573 1.160344 0.022 Uiso 1 1 calc R U . . .
C45 C 0.5036(2) 0.95930(13) 1.12071(16) 0.0145(5) Uani 1 1 d . . . . .
H45 H 0.486918 0.992595 1.153381 0.017 Uiso 1 1 calc R U . . .
C24 C 0.9829(2) 0.64151(15) 0.82295(16) 0.0180(6) Uani 1 1 d . . . . .
H24A H 0.990406 0.685315 0.806321 0.022 Uiso 1 1 calc R U . . .
H24B H 1.045595 0.617001 0.819375 0.022 Uiso 1 1 calc R U . . .
C33 C 1.0521(2) 0.70335(14) 1.18389(16) 0.0170(6) Uani 1 1 d . . . . .
H33 H 1.124137 0.683614 1.204547 0.020 Uiso 1 1 calc R U . . .
C2 C 0.2241(2) 0.88167(14) 0.79117(15) 0.0160(5) Uani 1 1 d . . . . .
H2 H 0.150981 0.897493 0.764166 0.019 Uiso 1 1 calc R U . . .
C35 C 0.8708(2) 0.74805(14) 1.29611(16) 0.0180(6) Uani 1 1 d . . . . .
H35A H 0.923684 0.758005 1.344399 0.022 Uiso 1 1 calc R U . . .
H35B H 0.821967 0.715275 1.305030 0.022 Uiso 1 1 calc R U . . .
C27 C 1.0098(2) 0.58778(14) 0.94740(16) 0.0157(5) Uani 1 1 d . . . . .
H27 H 1.068347 0.562194 0.937569 0.019 Uiso 1 1 calc R U . . .
C58 C 0.4198(2) 0.20969(14) 0.17752(16) 0.0172(6) Uani 1 1 d . . . . .
H30 H 0.397183 0.224359 0.124720 0.021 Uiso 1 1 calc R U . . .
C56 C 0.2923(2) 0.28773(14) 0.21320(15) 0.0154(5) Uani 1 1 d . . . . .
H31 H 0.254451 0.251580 0.228783 0.018 Uiso 1 1 calc R U . . .
C68 C 0.5019(2) 0.22142(15) 0.00886(17) 0.0199(6) Uani 1 1 d . . . . .
H34 H 0.577164 0.226304 0.021597 0.024 Uiso 1 1 calc R U . . .
C15 C 0.4099(2) 0.61199(13) 0.54716(15) 0.0140(5) Uani 1 1 d . . . . .
H15 H 0.357606 0.595927 0.500560 0.017 Uiso 1 1 calc R U . . .
C21 C 0.7851(2) 0.53800(14) 0.69020(15) 0.0148(5) Uani 1 1 d . . . . .
H21 H 0.809009 0.508794 0.656481 0.018 Uiso 1 1 calc R U . . .
C30 C 1.1019(2) 0.72968(14) 1.06748(16) 0.0177(6) Uani 1 1 d . . . . .
H30A H 1.173386 0.712351 1.093394 0.021 Uiso 1 1 calc R U . . .
H30B H 1.112124 0.769042 1.041821 0.021 Uiso 1 1 calc R U . . .
C38 C 0.7477(2) 0.91065(14) 1.26084(15) 0.0148(5) Uani 1 1 d . . . . .
H38 H 0.738191 0.937882 1.301834 0.018 Uiso 1 1 calc R U . . .
C20 C 0.8718(2) 0.54601(14) 0.76662(15) 0.0150(5) Uani 1 1 d . . . . .
H20 H 0.939270 0.523425 0.767730 0.018 Uiso 1 1 calc R U . . .
C11 C 0.2651(2) 0.60875(13) 0.61262(16) 0.0143(5) Uani 1 1 d . . . . .
H11A H 0.216932 0.602825 0.561610 0.017 Uiso 1 1 calc R U . . .
H11B H 0.246600 0.576373 0.644750 0.017 Uiso 1 1 calc R U . . .
C53 C 0.3878(2) 0.46334(15) 0.38399(17) 0.0186(6) Uani 1 1 d . . . . .
C63 C 0.2565(2) 0.32719(14) -0.04426(16) 0.0186(6) Uani 1 1 d . . . . .
H35 H 0.203534 0.321481 -0.093622 0.022 Uiso 1 1 calc R U . . .
H36 H 0.302344 0.363560 -0.048001 0.022 Uiso 1 1 calc R U . . .
C69 C 0.4362(2) 0.27445(14) -0.00614(17) 0.0189(6) Uani 1 1 d . . . . .
H37 H 0.467335 0.315454 -0.002279 0.023 Uiso 1 1 calc R U . . .
C5 C 0.1523(2) 0.77051(14) 0.76147(16) 0.0150(5) Uani 1 1 d . . . . .
H5A H 0.134875 0.735325 0.790626 0.018 Uiso 1 1 calc R U . . .
H5B H 0.084839 0.792422 0.735520 0.018 Uiso 1 1 calc R U . . .
C48 C 0.4371(2) 0.98206(14) 0.91588(16) 0.0170(6) Uani 1 1 d . . . . .
H48A H 0.388959 1.018164 0.916156 0.020 Uiso 1 1 calc R U . . .
H48B H 0.494738 0.997635 0.896362 0.020 Uiso 1 1 calc R U . . .
C52 C 0.4854(3) 0.54011(15) 0.33272(18) 0.0231(6) Uani 1 1 d . . . . .
H40 H 0.450014 0.571671 0.356366 0.028 Uiso 1 1 calc R U . . .
H41 H 0.473509 0.552858 0.280366 0.028 Uiso 1 1 calc R U . . .
C65 C 0.2813(2) 0.20784(15) -0.03201(16) 0.0196(6) Uani 1 1 d . . . . .
H42 H 0.205946 0.202905 -0.046773 0.024 Uiso 1 1 calc R U . . .
C54 C 0.3414(2) 0.39733(15) 0.38061(16) 0.0188(6) Uani 1 1 d . . . . .
H43 H 0.373496 0.376574 0.429197 0.023 Uiso 1 1 calc R U . . .
H46 H 0.263796 0.401331 0.373719 0.023 Uiso 1 1 calc R U . . .
C50 C 0.7821(3) 0.56462(16) 0.36571(19) 0.0231(6) Uani 1 1 d . . . . .
H47 H 0.814447 0.564961 0.324463 0.028 Uiso 1 1 calc R U . . .
H48 H 0.805971 0.525366 0.394646 0.028 Uiso 1 1 calc R U . . .
C66 C 0.3463(3) 0.15461(15) -0.01592(17) 0.0219(6) Uani 1 1 d . . . . .
H49 H 0.315190 0.113637 -0.019306 0.026 Uiso 1 1 calc R U . . .
C60 C 0.3499(3) 0.15298(15) 0.18405(19) 0.0242(6) Uani 1 1 d . . . . .
H50 H 0.366605 0.140256 0.236225 0.036 Uiso 1 1 calc R U . . .
H51 H 0.364023 0.117493 0.154755 0.036 Uiso 1 1 calc R U . . .
H52 H 0.274479 0.164984 0.165348 0.036 Uiso 1 1 calc R U . . .
C59 C 0.5368(2) 0.18989(16) 0.19765(18) 0.0232(6) Uani 1 1 d . . . . .
H53 H 0.579762 0.225590 0.189463 0.035 Uiso 1 1 calc R U . . .
H54 H 0.544209 0.154085 0.166434 0.035 Uiso 1 1 calc R U . . .
H55 H 0.561480 0.177264 0.249982 0.035 Uiso 1 1 calc R U . . .
H56 H 0.174(4) 0.282(2) 0.116(2) 0.028 Uiso 1 1 d . U . . .
H57 H 0.418(4) 0.332(2) 0.335(2) 0.028 Uiso 1 1 d . U . . .

loop_
_atom_site_aniso_label
_atom_site_aniso_U_11
_atom_site_aniso_U_22
_atom_site_aniso_U_33
_atom_site_aniso_U_23
_atom_site_aniso_U_13
_atom_site_aniso_U_12
O16 0.0183(9) 0.0180(10) 0.0181(10) 0.0000(8) 0.0090(8) 0.0002(8)
O1 0.0195(9) 0.0157(10) 0.0165(10) 0.0000(8) 0.0073(8) 0.0000(8)
O14 0.0167(9) 0.0178(10) 0.0159(9) 0.0005(8) 0.0060(8) -0.0028(8)
O12 0.0211(10) 0.0147(10) 0.0189(10) 0.0010(8) 0.0037(8) -0.0018(8)
O4 0.0178(10) 0.0211(11) 0.0220(11) 0.0023(8) 0.0068(8) -0.0020(8)
O2 0.0202(10) 0.0216(11) 0.0160(10) 0.0008(8) 0.0082(8) -0.0019(8)
O10 0.0189(10) 0.0157(10) 0.0258(11) 0.0040(9) 0.0063(8) 0.0003(8)
O5 0.0199(10) 0.0210(10) 0.0182(10) 0.0013(8) 0.0089(8) -0.0003(8)
O15 0.0214(10) 0.0183(10) 0.0189(10) 0.0019(8) 0.0076(8) -0.0021(8)
O6 0.0221(10) 0.0176(10) 0.0204(10) 0.0010(8) 0.0075(8) -0.0039(8)
O9 0.0182(9) 0.0187(10) 0.0187(10) 0.0009(8) 0.0073(8) -0.0018(8)
O7 0.0178(10) 0.0249(11) 0.0198(10) 0.0039(9) 0.0079(8) -0.0016(8)
O8 0.0232(10) 0.0173(10) 0.0184(10) 0.0022(8) 0.0073(8) -0.0015(8)
O11 0.0215(10) 0.0194(10) 0.0233(11) 0.0019(9) 0.0092(9) -0.0013(9)
O3 0.0179(9) 0.0187(10) 0.0130(9) 0.0004(8) 0.0054(8) -0.0039(8)
O22 0.0221(10) 0.0221(11) 0.0216(11) 0.0034(9) -0.0003(8) -0.0097(9)
O13 0.0240(10) 0.0167(10) 0.0219(10) -0.0006(8) 0.0079(9) -0.0022(9)
O21 0.0218(10) 0.0251(11) 0.0213(10) -0.0049(9) 0.0038(8) 0.0042(9)
O30 0.0264(11) 0.0289(13) 0.0283(12) -0.0009(10) 0.0121(10) 0.0012(10)
O24 0.0292(11) 0.0178(10) 0.0170(10) 0.0013(8) 0.0046(9) 0.0008(9)
O31 0.0187(10) 0.0255(12) 0.0268(12) -0.0093(9) 0.0066(9) -0.0024(9)
O23 0.0233(11) 0.0161(10) 0.0302(12) -0.0025(9) 0.0031(9) 0.0033(9)
O18 0.0262(11) 0.0225(11) 0.0250(11) -0.0039(9) 0.0055(9) -0.0022(9)
O32 0.0289(11) 0.0255(12) 0.0213(11) 0.0009(9) 0.0088(9) 0.0048(9)
O36 0.0267(11) 0.0277(12) 0.0243(11) -0.0009(10) 0.0086(10) -0.0049(9)
O37 0.0334(12) 0.0230(12) 0.0327(13) 0.0026(10) 0.0093(10) -0.0047(10)
O28 0.0287(11) 0.0269(12) 0.0220(11) 0.0034(9) 0.0081(9) 0.0015(10)
O17 0.0215(10) 0.0279(12) 0.0269(12) -0.0034(9) 0.0056(9) -0.0022(9)
O20 0.0309(12) 0.0294(12) 0.0284(12) -0.0136(10) 0.0171(10) -0.0083(10)
O19 0.0330(12) 0.0348(13) 0.0208(11) -0.0016(10) 0.0083(10) -0.0069(11)
O38 0.0359(13) 0.0292(13) 0.0268(12) -0.0009(10) 0.0153(10) 0.0065(10)
O49 0.0257(11) 0.0326(13) 0.0240(11) 0.0030(10) 0.0090(9) -0.0007(10)
O26 0.0263(12) 0.0410(15) 0.0266(12) -0.0060(11) 0.0012(10) 0.0044(11)
O35 0.0243(11) 0.0299(13) 0.0385(14) -0.0130(11) 0.0169(10) -0.0044(10)
N26 0.0156(11) 0.0143(11) 0.0147(11) 0.0000(9) 0.0038(9) -0.0024(9)
N10 0.0166(11) 0.0194(12) 0.0148(11) 0.0033(9) 0.0052(9) 0.0026(10)
O40 0.0445(14) 0.0256(12) 0.0284(13) 0.0044(10) 0.0046(11) 0.0011(11)
N7 0.0198(11) 0.0154(12) 0.0131(11) -0.0004(9) 0.0073(9) -0.0015(9)
N2 0.0207(11) 0.0138(11) 0.0126(11) -0.0020(9) 0.0063(9) -0.0004(9)
N5 0.0186(11) 0.0152(11) 0.0122(11) 0.0002(9) 0.0052(9) -0.0010(9)
N32 0.0185(11) 0.0167(12) 0.0124(11) -0.0003(9) 0.0054(9) -0.0021(9)
N6 0.0175(11) 0.0152(12) 0.0151(11) -0.0019(9) 0.0067(9) -0.0007(9)
O39 0.0405(14) 0.0374(15) 0.0231(12) -0.0081(11) 0.0086(11) 0.0064(11)
N16 0.0153(11) 0.0196(12) 0.0143(11) 0.0023(9) 0.0031(9) -0.0026(9)
O25 0.0280(12) 0.0411(15) 0.0245(12) -0.0066(10) 0.0088(10) -0.0110(11)
O50 0.0334(13) 0.0313(14) 0.0355(14) -0.0032(11) 0.0137(11) 0.0046(11)
N18 0.0203(12) 0.0145(11) 0.0134(11) 0.0014(9) 0.0047(9) -0.0006(9)
N27 0.0160(11) 0.0152(12) 0.0174(11) 0.0016(9) 0.0040(9) 0.0001(9)
N36 0.0128(10) 0.0187(12) 0.0139(11) -0.0012(9) 0.0015(9) -0.0016(9)
N15 0.0178(11) 0.0139(11) 0.0147(11) 0.0033(9) 0.0038(9) -0.0015(9)
N35 0.0167(11) 0.0181(12) 0.0153(11) -0.0018(10) 0.0037(9) 0.0019(10)
N29 0.0169(11) 0.0149(12) 0.0124(11) 0.0000(9) 0.0048(9) -0.0020(9)
N31 0.0160(11) 0.0166(11) 0.0132(11) 0.0011(9) 0.0064(9) -0.0017(9)
N1 0.0160(11) 0.0165(12) 0.0132(11) -0.0023(9) 0.0051(9) -0.0030(9)
N34 0.0198(12) 0.0195(13) 0.0181(12) -0.0060(10) 0.0079(10) -0.0033(10)
O27 0.0321(13) 0.0310(13) 0.0357(14) -0.0009(11) 0.0115(11) 0.0016(10)
O33 0.0357(13) 0.0325(13) 0.0331(13) -0.0032(11) 0.0098(11) -0.0010(11)
N8 0.0181(11) 0.0143(11) 0.0177(11) -0.0005(9) 0.0086(9) -0.0009(9)
N19 0.0191(11) 0.0147(12) 0.0155(11) 0.0040(9) 0.0051(9) -0.0018(9)
N30 0.0174(11) 0.0149(12) 0.0130(11) -0.0010(9) 0.0037(9) -0.0030(9)
N23 0.0206(12) 0.0149(12) 0.0188(12) 0.0001(10) 0.0077(10) -0.0021(9)
N9 0.0155(11) 0.0166(12) 0.0141(11) 0.0029(9) 0.0047(9) 0.0003(9)
N24 0.0178(11) 0.0133(11) 0.0178(11) 0.0000(9) 0.0069(9) -0.0006(9)
N28 0.0169(11) 0.0163(11) 0.0143(11) 0.0041(9) 0.0059(9) 0.0006(9)
N37 0.0174(11) 0.0183(12) 0.0159(11) 0.0041(9) 0.0053(9) 0.0043(9)
N20 0.0219(12) 0.0147(12) 0.0167(12) 0.0004(9) 0.0070(10) -0.0021(9)
N3 0.0187(11) 0.0185(12) 0.0141(11) -0.0006(9) 0.0065(9) -0.0033(10)
N14 0.0150(11) 0.0215(12) 0.0138(11) -0.0011(10) 0.0057(9) -0.0005(9)
N33 0.0219(12) 0.0252(14) 0.0195(12) -0.0015(11) 0.0055(10) -0.0048(11)
N13 0.0160(11) 0.0198(12) 0.0139(11) 0.0033(9) 0.0038(9) -0.0024(9)
N12 0.0150(11) 0.0191(12) 0.0177(11) -0.0001(10) 0.0052(9) -0.0006(10)
N21 0.0197(11) 0.0151(12) 0.0195(12) -0.0028(10) 0.0076(10) -0.0036(10)
N25 0.0196(11) 0.0136(11) 0.0172(11) 0.0019(9) 0.0051(9) -0.0012(9)
N17 0.0175(11) 0.0166(12) 0.0144(11) 0.0007(9) 0.0052(9) -0.0014(9)
N11 0.0168(11) 0.0160(12) 0.0173(12) 0.0007(9) 0.0070(9) 0.0005(9)
N4 0.0219(12) 0.0199(13) 0.0130(11) -0.0023(9) 0.0049(10) -0.0067(10)
N22 0.0233(12) 0.0144(12) 0.0202(12) -0.0001(9) 0.0111(10) -0.0012(10)
O34 0.0611(19) 0.0355(16) 0.0346(15) -0.0083(12) -0.0067(14) 0.0118(14)
C7 0.0107(11) 0.0181(14) 0.0141(13) -0.0022(10) 0.0029(10) -0.0020(10)
C40 0.0149(12) 0.0147(13) 0.0135(12) -0.0036(10) 0.0044(10) -0.0015(10)
C43 0.0167(12) 0.0142(13) 0.0144(13) -0.0005(10) 0.0092(10) -0.0005(10)
C46 0.0178(13) 0.0104(12) 0.0174(13) 0.0000(10) 0.0073(11) 0.0025(10)
C61 0.0142(12) 0.0145(13) 0.0192(14) 0.0011(11) 0.0035(11) 0.0018(10)
C1 0.0104(11) 0.0171(13) 0.0154(13) -0.0015(11) 0.0047(10) 0.0008(10)
C28 0.0112(11) 0.0168(14) 0.0191(13) 0.0027(11) 0.0058(10) 0.0009(10)
C4 0.0188(13) 0.0142(13) 0.0142(13) -0.0003(11) 0.0045(11) -0.0009(11)
C34 0.0149(12) 0.0152(13) 0.0180(13) -0.0021(11) 0.0046(10) -0.0020(10)
C39 0.0166(12) 0.0134(13) 0.0137(13) -0.0005(10) 0.0035(10) 0.0004(11)
C47 0.0159(12) 0.0187(14) 0.0144(13) -0.0027(11) 0.0064(10) -0.0040(11)
C10 0.0176(13) 0.0184(14) 0.0111(12) 0.0003(11) 0.0023(10) 0.0001(11)
C19 0.0149(12) 0.0143(13) 0.0182(13) 0.0000(11) 0.0072(11) 0.0004(10)
C13 0.0177(13) 0.0158(13) 0.0153(13) -0.0021(11) 0.0046(11) -0.0025(11)
C8 0.0135(12) 0.0205(14) 0.0108(12) 0.0006(11) 0.0033(10) 0.0002(10)
C12 0.0214(13) 0.0167(14) 0.0147(13) 0.0045(11) 0.0082(11) 0.0028(11)
C9 0.0159(12) 0.0163(13) 0.0125(12) 0.0014(10) 0.0024(10) -0.0006(11)
C17 0.0136(12) 0.0126(13) 0.0203(14) -0.0010(11) 0.0027(11) -0.0010(10)
C37 0.0226(14) 0.0160(13) 0.0122(12) 0.0013(10) 0.0087(11) -0.0008(11)
C51 0.0261(15) 0.0202(15) 0.0197(14) -0.0063(12) 0.0088(12) -0.0041(12)
C25 0.0185(13) 0.0141(13) 0.0154(13) 0.0015(10) 0.0057(11) 0.0022(11)
C3 0.0187(13) 0.0138(13) 0.0139(13) -0.0001(10) 0.0066(10) 0.0000(10)
C31 0.0191(13) 0.0149(13) 0.0157(13) 0.0042(11) 0.0042(11) 0.0005(11)
C36 0.0146(12) 0.0152(13) 0.0164(13) -0.0032(11) 0.0023(10) -0.0020(10)
C49 0.0219(14) 0.0222(15) 0.0176(14) 0.0011(12) 0.0073(12) -0.0047(12)
C14 0.0155(12) 0.0147(13) 0.0130(13) -0.0007(10) 0.0037(10) -0.0006(10)
C64 0.0222(14) 0.0178(14) 0.0124(13) 0.0007(11) 0.0055(11) 0.0009(11)
C22 0.0153(12) 0.0204(14) 0.0122(12) 0.0004(11) 0.0086(10) -0.0006(11)
C16 0.0202(13) 0.0200(14) 0.0096(12) 0.0002(10) 0.0064(10) -0.0016(11)
C32 0.0175(13) 0.0146(13) 0.0169(13) 0.0010(11) 0.0039(11) -0.0005(11)
C67 0.0249(14) 0.0170(14) 0.0153(13) -0.0018(11) 0.0047(11) 0.0027(12)
O29 0.0402(16) 0.092(3) 0.0366(16) 0.0229(17) -0.0057(13) -0.0249(18)
C23 0.0181(12) 0.0149(13) 0.0138(13) 0.0019(10) 0.0057(10) -0.0010(11)
C62 0.0153(12) 0.0157(14) 0.0168(14) 0.0000(11) 0.0022(11) 0.0018(10)
C26 0.0160(12) 0.0160(14) 0.0159(13) 0.0019(11) 0.0032(10) -0.0004(10)
C57 0.0172(13) 0.0203(14) 0.0140(13) 0.0008(11) 0.0029(11) 0.0041(11)
C18 0.0149(12) 0.0241(15) 0.0142(13) 0.0026(11) 0.0065(10) -0.0002(11)
C55 0.0175(13) 0.0165(14) 0.0150(13) 0.0015(10) 0.0071(11) -0.0017(11)
C6 0.0263(14) 0.0141(13) 0.0139(13) -0.0011(10) 0.0064(11) -0.0025(11)
C44 0.0180(13) 0.0122(13) 0.0128(12) -0.0004(10) 0.0063(10) -0.0019(10)
C41 0.0164(13) 0.0196(14) 0.0138(13) 0.0026(11) 0.0051(10) -0.0021(11)
C42 0.0164(12) 0.0122(13) 0.0161(13) -0.0004(11) 0.0049(11) -0.0006(10)
C29 0.0264(14) 0.0135(13) 0.0156(13) 0.0007(11) 0.0083(11) -0.0002(11)
C45 0.0132(12) 0.0152(13) 0.0167(13) 0.0006(10) 0.0069(10) -0.0007(10)
C24 0.0154(12) 0.0218(15) 0.0167(13) 0.0006(11) 0.0045(11) -0.0058(11)
C33 0.0169(13) 0.0173(14) 0.0166(13) 0.0016(11) 0.0044(11) -0.0005(11)
C2 0.0179(13) 0.0169(14) 0.0131(13) -0.0004(11) 0.0045(10) -0.0001(11)
C35 0.0259(14) 0.0133(13) 0.0162(13) 0.0043(11) 0.0083(11) 0.0033(11)
C27 0.0156(12) 0.0148(13) 0.0171(13) 0.0032(11) 0.0056(11) 0.0007(10)
C58 0.0180(13) 0.0176(14) 0.0158(13) 0.0010(11) 0.0048(11) 0.0017(11)
C56 0.0171(12) 0.0171(14) 0.0122(13) 0.0003(10) 0.0047(10) 0.0014(11)
C68 0.0192(13) 0.0184(14) 0.0232(15) -0.0025(12) 0.0078(12) -0.0003(11)
C15 0.0159(12) 0.0146(13) 0.0117(12) 0.0015(10) 0.0046(10) 0.0001(10)
C21 0.0144(12) 0.0148(13) 0.0147(13) 0.0010(10) 0.0038(10) 0.0009(10)
C30 0.0158(13) 0.0190(14) 0.0185(13) -0.0024(11) 0.0054(11) -0.0036(11)
C38 0.0170(13) 0.0140(13) 0.0133(12) 0.0017(10) 0.0041(10) -0.0020(10)
C20 0.0145(12) 0.0162(13) 0.0148(13) 0.0022(10) 0.0053(11) 0.0002(10)
C11 0.0132(12) 0.0141(13) 0.0171(13) -0.0028(10) 0.0068(10) -0.0010(10)
C53 0.0163(13) 0.0213(15) 0.0182(14) -0.0043(12) 0.0050(11) -0.0010(11)
C63 0.0188(13) 0.0191(14) 0.0169(14) 0.0015(11) 0.0038(11) 0.0007(11)
C69 0.0214(14) 0.0157(14) 0.0206(14) 0.0012(11) 0.0079(12) -0.0003(11)
C5 0.0143(12) 0.0162(13) 0.0148(13) -0.0050(11) 0.0048(10) -0.0037(10)
C48 0.0213(13) 0.0161(14) 0.0132(13) 0.0022(10) 0.0043(11) -0.0022(11)
C52 0.0249(15) 0.0210(15) 0.0259(16) -0.0039(12) 0.0114(13) -0.0052(12)
C65 0.0176(13) 0.0222(15) 0.0176(13) -0.0032(11) 0.0029(11) -0.0034(12)
C54 0.0203(13) 0.0235(15) 0.0136(13) -0.0019(11) 0.0066(11) -0.0007(12)
C50 0.0216(14) 0.0229(15) 0.0278(16) -0.0053(13) 0.0116(13) -0.0037(12)
C66 0.0267(15) 0.0155(14) 0.0214(14) -0.0029(11) 0.0036(12) -0.0031(12)
C60 0.0305(16) 0.0161(14) 0.0311(17) -0.0015(12) 0.0169(14) -0.0013(12)
C59 0.0206(14) 0.0277(16) 0.0207(15) 0.0025(13) 0.0053(12) 0.0063(12)

loop_
_atom_type_symbol
_atom_type_description
_atom_type_scat_dispersion_real
_atom_type_scat_dispersion_imag
_atom_type_scat_source
C C 0.0181 0.0091 'International Tables Vol C Tables 4.2.6.8 and 6.1.1.4'
H H 0.0000 0.0000 'International Tables Vol C Tables 4.2.6.8 and 6.1.1.4'
N N 0.0311 0.0180 'International Tables Vol C Tables 4.2.6.8 and 6.1.1.4'
O O 0.0492 0.0322 'International Tables Vol C Tables 4.2.6.8 and 6.1.1.4'

loop_
_exptl_crystal_face_index_h
_exptl_crystal_face_index_k
_exptl_crystal_face_index_l
_exptl_crystal_face_perp_dist
-8 -1 9 0.0752
-1 12 -5 0.0745
8 0 -9 0.0830
1 -12 4 0.1357
0 5 11 0.0560
1 -4 -11 0.0411

loop_
_geom_angle_atom_site_label_1
_geom_angle_atom_site_label_2
_geom_angle_atom_site_label_3
_geom_angle
_geom_angle_site_symmetry_1
_geom_angle_site_symmetry_3
_geom_angle_publ_flag
C37 N26 C41 121.7(2) . . ?
C37 N26 C38 113.1(2) . . ?
C38 N26 C41 123.0(2) . . ?
C13 N10 C17 123.4(2) . . ?
C13 N10 C14 113.0(2) . . ?
C17 N10 C14 123.5(2) . . ?
C10 N7 C9 112.5(2) . . ?
C10 N7 C6 119.9(2) . . ?
C9 N7 C6 122.4(2) . . ?
C1 N2 C47 122.3(2) . . ?
C1 N2 C3 112.4(2) . . ?
C47 N2 C3 122.0(2) . . ?
C7 N5 C9 112.0(2) . . ?
C7 N5 C5 123.5(2) . . ?
C5 N5 C9 122.8(2) . . ?
C46 N32 C44 110.8(2) . . ?
C46 N32 C48 119.2(2) . . ?
C48 N32 C44 120.0(2) . . ?
C7 N6 C8 112.1(2) . . ?
C7 N6 C11 123.4(2) . . ?
C8 N6 C11 122.5(2) . . ?
C22 N16 C24 119.9(2) . . ?
C22 N16 C20 112.0(2) . . ?
C24 N16 C20 122.3(2) . . ?
C25 N18 C26 112.1(2) . . ?
C25 N18 C29 119.5(2) . . ?
C26 N18 C29 119.7(2) . . ?
C40 N27 C39 112.7(2) . . ?
C40 N27 C36 122.8(2) . . ?
C36 N27 C39 124.3(2) . . ?
C61 N36 C56 123.7(2) . . ?
C22 N15 C18 122.6(2) . . ?
C22 N15 C21 112.8(2) . . ?
C18 N15 C21 124.2(2) . . ?
C55 N35 C54 122.0(2) . . ?
C43 N29 C41 122.3(2) . . ?
C43 N29 C45 111.8(2) . . ?
C41 N29 C45 121.9(2) . . ?
C46 N31 C42 123.1(2) . . ?
C46 N31 C45 112.1(2) . . ?
C42 N31 C45 122.5(2) . . ?
C1 N1 C2 110.4(2) . . ?
C1 N1 C5 118.9(2) . . ?
C5 N1 C2 120.0(2) . . ?
C53 N34 C52 122.6(3) . . ?
C10 N8 C8 112.4(2) . . ?
C10 N8 C12 121.8(2) . . ?
C12 N8 C8 124.0(2) . . ?
C28 N19 C24 120.9(2) . . ?
C28 N19 C27 112.0(2) . . ?
C24 N19 C27 121.9(2) . . ?
C43 N30 C47 121.7(2) . . ?
C43 N30 C44 112.5(2) . . ?
C47 N30 C44 123.5(2) . . ?
C34 N23 C33 111.6(2) . . ?
C34 N23 C30 119.7(2) . . ?
C30 N23 C33 122.0(2) . . ?
C13 N9 C15 111.3(2) . . ?
C13 N9 C11 119.7(2) . . ?
C11 N9 C15 122.2(2) . . ?
C34 N24 C36 121.8(2) . . ?
C34 N24 C32 112.2(2) . . ?
C32 N24 C36 122.9(2) . . ?
C40 N28 C42 122.0(2) . . ?
C40 N28 C38 112.2(2) . . ?
C42 N28 C38 125.5(2) . . ?
C28 N20 C26 112.8(2) . . ?
C28 N20 C30 122.7(2) . . ?
C30 N20 C26 123.3(2) . . ?
C4 N3 C3 111.3(2) . . ?
C4 N3 C48 119.1(2) . . ?
C48 N3 C3 121.5(2) . . ?
C19 N14 C23 121.3(2) . . ?
C19 N14 C20 112.3(2) . . ?
C23 N14 C20 123.6(2) . . ?
C51 N33 C50 121.8(3) . . ?
C19 N13 C17 121.6(2) . . ?
C19 N13 C21 112.8(2) . . ?
C17 N13 C21 123.7(2) . . ?
C16 N12 C14 112.1(2) . . ?
C16 N12 C18 121.5(2) . . ?
C18 N12 C14 122.6(2) . . ?
C31 N21 C29 121.4(2) . . ?
C31 N21 C33 112.4(2) . . ?
C33 N21 C29 122.9(2) . . ?
C37 N25 C39 111.7(2) . . ?
C37 N25 C35 120.8(2) . . ?
C35 N25 C39 123.4(2) . . ?
C25 N17 C23 122.3(2) . . ?
C25 N17 C27 112.6(2) . . ?
C27 N17 C23 122.3(2) . . ?
C12 N11 C15 123.0(2) . . ?
C16 N11 C12 124.1(3) . . ?
C16 N11 C15 112.9(2) . . ?
C4 N4 C6 123.2(2) . . ?
C4 N4 C2 113.1(2) . . ?
C2 N4 C6 123.1(2) . . ?
C31 N22 C32 112.9(2) . . ?
C31 N22 C35 123.3(2) . . ?
C32 N22 C35 123.3(2) . . ?
O3 C7 N5 125.7(3) . . ?
O3 C7 N6 125.8(3) . . ?
N6 C7 N5 108.4(2) . . ?
O14 C40 N27 125.3(3) . . ?
O14 C40 N28 125.8(3) . . ?
N28 C40 N27 108.9(2) . . ?
O15 C43 N29 126.4(3) . . ?
O15 C43 N30 125.5(3) . . ?
N30 C43 N29 108.2(2) . . ?
O16 C46 N32 126.7(3) . . ?
O16 C46 N31 124.6(3) . . ?
N31 C46 N32 108.7(2) . . ?
O22 C61 N36 124.8(3) . . ?
O22 C61 C62 119.8(3) . . ?
N36 C61 C62 115.4(2) . . ?
O1 C1 N2 125.0(3) . . ?
O1 C1 N1 126.3(3) . . ?
N2 C1 N1 108.7(2) . . ?
O10 C28 N19 125.3(3) . . ?
O10 C28 N20 126.0(3) . . ?
N20 C28 N19 108.7(2) . . ?
O2 C4 N3 127.1(3) . . ?
O2 C4 N4 125.8(3) . . ?
N4 C4 N3 107.1(2) . . ?
O12 C34 N23 126.0(3) . . ?
O12 C34 N24 125.7(3) . . ?
N24 C34 N23 108.3(2) . . ?
N27 C39 N25 114.8(2) . . ?
N27 C39 C38 102.7(2) . . ?
N25 C39 C38 103.0(2) . . ?
N2 C47 N30 112.6(2) . . ?
O4 C10 N7 126.8(3) . . ?
O4 C10 N8 125.4(3) . . ?
N7 C10 N8 107.8(2) . . ?
O7 C19 N14 126.1(3) . . ?
O7 C19 N13 126.1(3) . . ?
N14 C19 N13 107.8(2) . . ?
O5 C13 N10 126.2(3) . . ?
O5 C13 N9 125.9(3) . . ?
N10 C13 N9 107.9(2) . . ?
N6 C8 N8 114.2(2) . . ?
N6 C8 C9 103.5(2) . . ?
N8 C8 C9 103.3(2) . . ?
N11 C12 N8 114.6(2) . . ?
N7 C9 N5 115.3(2) . . ?
N7 C9 C8 103.6(2) . . ?
N5 C9 C8 103.2(2) . . ?
N10 C17 N13 114.6(2) . . ?
O13 C37 N26 125.9(3) . . ?
O13 C37 N25 125.8(3) . . ?
N26 C37 N25 108.3(2) . . ?
O19 C51 N33 123.4(3) . . ?
O19 C51 C52 120.7(3) . . ?
N33 C51 C52 115.8(3) . . ?
O9 C25 N18 126.3(3) . . ?
O9 C25 N17 126.0(3) . . ?
N18 C25 N17 107.6(2) . . ?
N2 C3 N3 113.9(2) . . ?
N2 C3 C2 103.4(2) . . ?
N3 C3 C2 103.4(2) . . ?
O11 C31 N21 126.2(3) . . ?
O11 C31 N22 126.2(3) . . ?
N21 C31 N22 107.6(2) . . ?
N27 C36 N24 113.3(2) . . ?
O18 C49 O17 124.8(3) . . ?
O18 C49 C50 120.5(3) . . ?
O17 C49 C50 114.7(3) . . ?
N10 C14 N12 114.4(2) . . ?
N10 C14 C15 102.9(2) . . ?
N12 C14 C15 102.8(2) . . ?
C69 C64 C63 119.7(3) . . ?
C69 C64 C65 118.4(3) . . ?
C65 C64 C63 121.9(3) . . ?
O8 C22 N16 125.2(3) . . ?
O8 C22 N15 126.5(3) . . ?
N15 C22 N16 108.3(2) . . ?
O6 C16 N12 125.9(3) . . ?
O6 C16 N11 126.1(3) . . ?
N11 C16 N12 108.0(2) . . ?
N24 C32 C33 103.8(2) . . ?
N22 C32 N24 114.6(2) . . ?
N22 C32 C33 103.1(2) . . ?
O23 C67 C68 122.2(3) . . ?
O23 C67 C66 118.6(3) . . ?
C68 C67 C66 119.2(3) . . ?
N14 C23 N17 114.3(2) . . ?
N37 C62 C61 106.9(2) . . ?
N37 C62 C63 106.5(2) . . ?
C61 C62 C63 113.7(2) . . ?
N18 C26 N20 113.3(2) . . ?
N18 C26 C27 103.2(2) . . ?
N20 C26 C27 102.6(2) . . ?
C58 C57 C56 114.0(2) . . ?
N12 C18 N15 113.0(2) . . ?
O21 C55 N35 122.0(3) . . ?
O21 C55 C56 121.1(3) . . ?
N35 C55 C56 116.8(2) . . ?
N4 C6 N7 113.9(2) . . ?
N32 C44 C45 103.1(2) . . ?
N30 C44 N32 113.9(2) . . ?
N30 C44 C45 102.8(2) . . ?
N26 C41 N29 112.4(2) . . ?
N31 C42 N28 114.0(2) . . ?
N21 C29 N18 113.0(2) . . ?
N29 C45 C44 103.2(2) . . ?
N31 C45 N29 114.0(2) . . ?
N31 C45 C44 103.8(2) . . ?
N16 C24 N19 113.8(2) . . ?
N23 C33 C32 103.4(2) . . ?
N21 C33 N23 114.1(2) . . ?
N21 C33 C32 103.6(2) . . ?
N1 C2 C3 103.2(2) . . ?
N4 C2 N1 114.5(2) . . ?
N4 C2 C3 103.5(2) . . ?
N22 C35 N25 113.7(2) . . ?
N19 C27 C26 103.3(2) . . ?
N17 C27 N19 113.5(2) . . ?
N17 C27 C26 103.5(2) . . ?
C57 C58 C60 112.2(2) . . ?
C59 C58 C57 109.5(2) . . ?
C59 C58 C60 110.3(3) . . ?
N36 C56 C57 113.3(2) . . ?
N36 C56 C55 110.4(2) . . ?
C55 C56 C57 115.6(2) . . ?
C69 C68 C67 120.1(3) . . ?
N9 C15 C14 103.3(2) . . ?
N11 C15 N9 114.8(2) . . ?
N11 C15 C14 102.7(2) . . ?
N15 C21 C20 102.8(2) . . ?
N13 C21 N15 114.6(2) . . ?
N13 C21 C20 102.6(2) . . ?
N23 C30 N20 113.1(2) . . ?
N26 C38 N28 114.5(2) . . ?
N26 C38 C39 103.2(2) . . ?
N28 C38 C39 103.2(2) . . ?
N16 C20 N14 114.3(2) . . ?
N16 C20 C21 103.8(2) . . ?
N14 C20 C21 103.8(2) . . ?
N6 C11 N9 112.9(2) . . ?
O20 C53 N34 123.7(3) . . ?
O20 C53 C54 118.5(3) . . ?
N34 C53 C54 117.8(3) . . ?
C64 C63 C62 116.0(2) . . ?
C68 C69 C64 121.2(3) . . ?
N5 C5 N1 113.4(2) . . ?
N3 C48 N32 113.3(2) . . ?
N34 C52 C51 110.8(3) . . ?
C66 C65 C64 120.8(3) . . ?
N35 C54 C53 116.4(2) . . ?
N33 C50 C49 115.4(3) . . ?
C65 C66 C67 120.3(3) . . ?

loop_
_geom_bond_atom_site_label_1
_geom_bond_atom_site_label_2
_geom_bond_distance
_geom_bond_site_symmetry_2
_geom_bond_publ_flag
O16 C46 1.221(4) . ?
O1 C1 1.225(4) . ?
O14 C40 1.234(4) . ?
O12 C34 1.230(4) . ?
O4 C10 1.213(4) . ?
O2 C4 1.211(4) . ?
O10 C28 1.231(4) . ?
O5 C13 1.220(4) . ?
O15 C43 1.230(4) . ?
O6 C16 1.229(4) . ?
O9 C25 1.212(4) . ?
O7 C19 1.210(4) . ?
O8 C22 1.226(4) . ?
O11 C31 1.221(4) . ?
O3 C7 1.233(4) . ?
O22 C61 1.233(4) . ?
O13 C37 1.225(4) . ?
O21 C55 1.228(4) . ?
O23 C67 1.363(4) . ?
O18 C49 1.246(4) . ?
O17 C49 1.271(4) . ?
O20 C53 1.241(4) . ?
O19 C51 1.236(4) . ?
N26 C37 1.364(4) . ?
N26 C41 1.444(4) . ?
N26 C38 1.440(4) . ?
N10 C13 1.375(4) . ?
N10 C17 1.441(4) . ?
N10 C14 1.443(4) . ?
N7 C10 1.375(4) . ?
N7 C9 1.447(4) . ?
N7 C6 1.456(4) . ?
N2 C1 1.367(4) . ?
N2 C47 1.442(4) . ?
N2 C3 1.445(4) . ?
N5 C7 1.370(4) . ?
N5 C9 1.450(4) . ?
N5 C5 1.449(4) . ?
N32 C46 1.380(4) . ?
N32 C44 1.470(3) . ?
N32 C48 1.460(4) . ?
N6 C7 1.365(4) . ?
N6 C8 1.444(4) . ?
N6 C11 1.450(4) . ?
N16 C22 1.379(4) . ?
N16 C24 1.441(4) . ?
N16 C20 1.446(4) . ?
N18 C25 1.380(4) . ?
N18 C26 1.446(4) . ?
N18 C29 1.461(4) . ?
N27 C40 1.367(4) . ?
N27 C39 1.451(4) . ?
N27 C36 1.443(4) . ?
N36 C61 1.333(4) . ?
N36 C56 1.458(4) . ?
N15 C22 1.367(4) . ?
N15 C18 1.449(4) . ?
N15 C21 1.454(4) . ?
N35 C55 1.342(4) . ?
N35 C54 1.452(4) . ?
N29 C43 1.365(4) . ?
N29 C41 1.446(4) . ?
N29 C45 1.449(4) . ?
N31 C46 1.374(4) . ?
N31 C42 1.446(4) . ?
N31 C45 1.447(3) . ?
N1 C1 1.381(4) . ?
N1 C2 1.467(4) . ?
N1 C5 1.450(3) . ?
N34 C53 1.324(4) . ?
N34 C52 1.451(4) . ?
N8 C10 1.378(4) . ?
N8 C8 1.453(4) . ?
N8 C12 1.448(4) . ?
N19 C28 1.371(4) . ?
N19 C24 1.447(4) . ?
N19 C27 1.452(4) . ?
N30 C43 1.362(4) . ?
N30 C47 1.445(4) . ?
N30 C44 1.452(4) . ?
N23 C34 1.383(4) . ?
N23 C33 1.455(4) . ?
N23 C30 1.439(4) . ?
N9 C13 1.381(4) . ?
N9 C15 1.460(3) . ?
N9 C11 1.456(3) . ?
N24 C34 1.370(4) . ?
N24 C36 1.450(4) . ?
N24 C32 1.448(4) . ?
N28 C40 1.357(4) . ?
N28 C42 1.447(4) . ?
N28 C38 1.460(4) . ?
N37 C62 1.494(4) . ?
N20 C28 1.353(4) . ?
N20 C26 1.453(4) . ?
N20 C30 1.449(4) . ?
N3 C4 1.390(4) . ?
N3 C3 1.458(4) . ?
N3 C48 1.451(4) . ?
N14 C19 1.374(4) . ?
N14 C23 1.450(4) . ?
N14 C20 1.454(4) . ?
N33 C51 1.338(4) . ?
N33 C50 1.438(4) . ?
N13 C19 1.378(4) . ?
N13 C17 1.448(4) . ?
N13 C21 1.453(4) . ?
N12 C14 1.456(4) . ?
N12 C16 1.371(4) . ?
N12 C18 1.449(4) . ?
N21 C31 1.371(4) . ?
N21 C29 1.453(4) . ?
N21 C33 1.447(4) . ?
N25 C39 1.459(4) . ?
N25 C37 1.374(4) . ?
N25 C35 1.455(4) . ?
N17 C25 1.383(4) . ?
N17 C23 1.452(4) . ?
N17 C27 1.436(4) . ?
N11 C12 1.435(4) . ?
N11 C16 1.367(4) . ?
N11 C15 1.447(4) . ?
N4 C4 1.387(4) . ?
N4 C6 1.440(4) . ?
N4 C2 1.429(4) . ?
N22 C31 1.376(4) . ?
N22 C32 1.437(4) . ?
N22 C35 1.438(4) . ?
C61 C62 1.532(4) . ?
C39 C38 1.559(4) . ?
C8 C9 1.548(4) . ?
C51 C52 1.525(4) . ?
C3 C2 1.545(4) . ?
C49 C50 1.530(4) . ?
C14 C15 1.553(4) . ?
C64 C63 1.509(4) . ?
C64 C69 1.394(4) . ?
C64 C65 1.397(4) . ?
C32 C33 1.549(4) . ?
C67 C68 1.395(4) . ?
C67 C66 1.398(4) . ?
C62 C63 1.547(4) . ?
C26 C27 1.556(4) . ?
C57 C58 1.532(4) . ?
C57 C56 1.538(4) . ?
C55 C56 1.537(4) . ?
C44 C45 1.548(4) . ?
C58 C60 1.534(4) . ?
C58 C59 1.525(4) . ?
C68 C69 1.389(4) . ?
C21 C20 1.557(4) . ?
C53 C54 1.514(4) . ?
C65 C66 1.388(5) . ?

loop_
_twin_individual_id
_twin_individual_mass_fraction_refined
1 0.86(10)
2 0.14(10)

loop_
_exptl_oxdiff_crystal_face_indexfrac_h
_exptl_oxdiff_crystal_face_indexfrac_k
_exptl_oxdiff_crystal_face_indexfrac_l
_exptl_oxdiff_crystal_face_x
_exptl_oxdiff_crystal_face_y
_exptl_oxdiff_crystal_face_z
-7.5085 -0.8799 8.6562 0.0276 0.1049 0.9941
-0.6168 12.1600 -5.0513 0.2217 0.9246 -0.3097
7.5826 0.4406 -8.5305 -0.0359 -0.1395 -0.9896
1.3745 -12.2624 4.2679 -0.2279 -0.9495 0.2155
-0.0657 4.5381 11.0596 0.8796 -0.2125 0.4256
0.6701 -4.1745 -11.3843 -0.8456 0.2045 -0.4932

loop_
_smtbx_masks_void_nr
_smtbx_masks_void_average_x
_smtbx_masks_void_average_y
_smtbx_masks_void_average_z
_smtbx_masks_void_volume
_smtbx_masks_void_count_electrons
_smtbx_masks_void_content
1 -0.200 0.203 0.656 219.7 81.7 '8 H2O'
2 0.200 0.703 0.344 219.7 81.7 '8 H2O'
